data_7128600
loop_
_publ_author_name
'Riley, William'
'Jones, Andrew C.'
'Singh, Kuldip'
'Browne, Duncan L.'
'Stuart, Alison M.'

_publ_section_title
;
 Accessing novel fluorinated heterocycles with the hypervalent
 fluoroiodane reagent by solution and mechanochemical synthesis.
;
_journal_issue 60
_journal_name_full 'Chemical communications (Cambridge, England)'
_journal_page_first 7406
_journal_page_last 7409
_journal_paper_doi 10.1039/d1cc02587b
_journal_volume 57
_journal_year 2021
_chemical_formula_moiety 'C11 H11 Cl F N O'
_chemical_formula_sum 'C11 H11 Cl F N O'
_chemical_formula_weight 227.66
_space_group_crystal_system orthorhombic
_space_group_IT_number 61
_space_group_name_Hall '-P 2ac 2ab'
_space_group_name_H-M_alt 'P b c a'
_atom_sites_solution_hydrogens geom
_audit_creation_method SHELXL-2018/3
_audit_update_record
;
2021-05-11 deposited with the CCDC.	2021-07-06 downloaded from the CCDC.
;
_cell_angle_alpha 90
_cell_angle_beta 90
_cell_angle_gamma 90
_cell_formula_units_Z 8
_cell_length_a 9.503(6)
_cell_length_b 9.161(6)
_cell_length_c 24.001(15)
_cell_measurement_reflns_used 577
_cell_measurement_temperature 150(2)
_cell_measurement_theta_max 22.964
_cell_measurement_theta_min 3.396
_cell_volume 2089(2)
_computing_cell_refinement 'Bruker SMART'
_computing_data_collection 'Bruker SMART'
_computing_data_reduction 'Bruker SHELXTL'
_computing_molecular_graphics 'Bruker SHELXTL'
_computing_publication_material 'Bruker SHELXTL'
_computing_structure_refinement 'SHELXL-2018/3 (Sheldrick, 2018)'
_computing_structure_solution 'Bruker SHELXTL'
_diffrn_ambient_temperature 150(2)
_diffrn_measured_fraction_theta_full 1.000
_diffrn_measured_fraction_theta_max 1.000
_diffrn_measurement_device_type 'Bruker Apex 2000 CCD area detector'
_diffrn_measurement_method 'phi and omega scans'
_diffrn_radiation_type MoK\a
_diffrn_radiation_wavelength 0.71073
_diffrn_reflns_av_R_equivalents 0.1739
_diffrn_reflns_av_unetI/netI 0.0895
_diffrn_reflns_Laue_measured_fraction_full 1.000
_diffrn_reflns_Laue_measured_fraction_max 1.000
_diffrn_reflns_limit_h_max 11
_diffrn_reflns_limit_h_min -11
_diffrn_reflns_limit_k_max 11
_diffrn_reflns_limit_k_min -11
_diffrn_reflns_limit_l_max 29
_diffrn_reflns_limit_l_min -29
_diffrn_reflns_number 15005
_diffrn_reflns_point_group_measured_fraction_full 1.000
_diffrn_reflns_point_group_measured_fraction_max 1.000
_diffrn_reflns_theta_full 25.242
_diffrn_reflns_theta_max 25.972
_diffrn_reflns_theta_min 1.697
_exptl_absorpt_coefficient_mu 0.350
_exptl_absorpt_correction_T_max 0.942
_exptl_absorpt_correction_T_min 0.163
_exptl_absorpt_correction_type empirical
_exptl_absorpt_process_details
;
absoprtion correction based on 2776 reflections(SADABS);Rint 0.1602 before
correction and 0.0923 after.
;
_exptl_crystal_colour colourless
_exptl_crystal_density_diffrn 1.447
_exptl_crystal_description plate
_exptl_crystal_F_000 944
_exptl_crystal_size_max 0.45
_exptl_crystal_size_mid 0.28
_exptl_crystal_size_min 0.04
_refine_diff_density_max 0.768
_refine_diff_density_min -0.421
_refine_diff_density_rms 0.089
_refine_ls_extinction_method none
_refine_ls_goodness_of_fit_ref 1.037
_refine_ls_hydrogen_treatment constr
_refine_ls_matrix_type full
_refine_ls_number_parameters 137
_refine_ls_number_reflns 2049
_refine_ls_number_restraints 0
_refine_ls_restrained_S_all 1.037
_refine_ls_R_factor_all 0.1401
_refine_ls_R_factor_gt 0.0865
_refine_ls_shift/su_max 0.000
_refine_ls_shift/su_mean 0.000
_refine_ls_structure_factor_coef Fsqd
_refine_ls_weighting_details 'w=1/[\s^2^(Fo^2^)+(0.1185P)^2^] where P=(Fo^2^+2Fc^2^)/3'
_refine_ls_weighting_scheme calc
_refine_ls_wR_factor_gt 0.1974
_refine_ls_wR_factor_ref 0.2267
_reflns_Friedel_coverage 0.000
_reflns_number_gt 1272
_reflns_number_total 2049
_reflns_threshold_expression 'I > 2\s(I)'
_cod_data_source_file d1cc02587b2.cif
_cod_data_source_block 17126
_cod_depositor_comments 'Adding full bibliography for 7128595--7128600.cif.'
_cod_original_cell_volume 2090(2)
_cod_database_code 7128600
_shelx_shelxl_version_number 2018/3
_shelx_space_group_comment
; 
The symmetry employed for this shelxl refinement is uniquely defined 
by the following loop, which should always be used as a source of 
symmetry information in preference to the above space-group names. 
They are only intended as comments. 
;

loop_
_space_group_symop_operation_xyz
'x, y, z'
'-x+1/2, -y, z+1/2'
'-x, y+1/2, -z+1/2'
'x+1/2, -y+1/2, -z'
'-x, -y, -z'
'x-1/2, y, -z-1/2'
'x, -y-1/2, z-1/2'
'-x-1/2, y-1/2, z'

loop_
_atom_site_label
_atom_site_type_symbol
_atom_site_fract_x
_atom_site_fract_y
_atom_site_fract_z
_atom_site_U_iso_or_equiv
_atom_site_adp_type
_atom_site_occupancy
_atom_site_site_symmetry_order
_atom_site_calc_flag
_atom_site_refinement_flags_posn
_atom_site_refinement_flags_adp
_atom_site_refinement_flags_occupancy
_atom_site_disorder_assembly
_atom_site_disorder_group
Cl1 Cl 0.09524(14) 0.08103(15) 0.43603(5) 0.0475(4) Uani 1 1 d . . . . .
F1 F -0.0218(3) -0.0473(3) 0.08372(12) 0.0470(8) Uani 1 1 d . . . . .
O1 O 0.2551(4) -0.0756(4) 0.11241(14) 0.0493(10) Uani 1 1 d . . . . .
N1 N 0.2325(4) -0.0614(5) 0.16979(16) 0.0414(10) Uani 1 1 d . . . . .
C1 C 0.2087(5) 0.0421(6) 0.0775(2) 0.0435(13) Uani 1 1 d . . . . .
H1A H 0.215545 0.012397 0.037970 0.052 Uiso 1 1 calc R U . . .
H1B H 0.270805 0.127670 0.083154 0.052 Uiso 1 1 calc R U . . .
C2 C 0.0585(5) 0.0841(5) 0.0908(2) 0.0401(12) Uani 1 1 d . . . . .
C3 C 0.0487(5) 0.1253(5) 0.15099(19) 0.0367(11) Uani 1 1 d . . . . .
H3A H -0.050277 0.116192 0.163390 0.044 Uiso 1 1 calc R U . . .
H3B H 0.076989 0.228699 0.155401 0.044 Uiso 1 1 calc R U . . .
C4 C 0.1408(5) 0.0310(5) 0.1874(2) 0.0350(11) Uani 1 1 d . . . . .
C5 C 0.1268(5) 0.0399(5) 0.24820(19) 0.0335(11) Uani 1 1 d . . . . .
C6 C 0.0382(5) 0.1440(5) 0.2738(2) 0.0377(12) Uani 1 1 d . . . . .
H6 H -0.016213 0.207386 0.251048 0.045 Uiso 1 1 calc R U . . .
C7 C 0.0286(5) 0.1561(5) 0.3307(2) 0.0372(12) Uani 1 1 d . . . . .
H7 H -0.030859 0.227757 0.346980 0.045 Uiso 1 1 calc R U . . .
C8 C 0.1063(5) 0.0631(5) 0.3642(2) 0.0379(11) Uani 1 1 d . . . . .
C9 C 0.1914(5) -0.0427(6) 0.3405(2) 0.0417(12) Uani 1 1 d . . . . .
H9 H 0.242282 -0.108248 0.363611 0.050 Uiso 1 1 calc R U . . .
C10 C 0.2022(5) -0.0526(5) 0.2841(2) 0.0393(12) Uani 1 1 d . . . . .
H10 H 0.262657 -0.124426 0.268476 0.047 Uiso 1 1 calc R U . . .
C11 C -0.0023(6) 0.1944(6) 0.0513(2) 0.0457(13) Uani 1 1 d . . . . .
H11A H 0.006091 0.158268 0.012976 0.069 Uiso 1 1 calc R U . . .
H11B H 0.049137 0.286651 0.054856 0.069 Uiso 1 1 calc R U . . .
H11C H -0.101740 0.210321 0.060181 0.069 Uiso 1 1 calc R U . . .

loop_
_atom_site_aniso_label
_atom_site_aniso_U_11
_atom_site_aniso_U_22
_atom_site_aniso_U_33
_atom_site_aniso_U_23
_atom_site_aniso_U_13
_atom_site_aniso_U_12
Cl1 0.0456(8) 0.0525(8) 0.0444(7) -0.0030(6) -0.0021(5) 0.0002(6)
F1 0.0479(19) 0.0401(17) 0.0531(17) -0.0071(13) 0.0014(14) -0.0144(14)
O1 0.049(2) 0.048(2) 0.051(2) -0.0043(16) 0.0093(16) 0.0076(19)
N1 0.037(2) 0.040(3) 0.047(2) -0.0029(18) 0.0027(18) 0.001(2)
C1 0.040(3) 0.043(3) 0.048(3) 0.001(2) 0.006(2) -0.002(2)
C2 0.035(3) 0.031(3) 0.055(3) -0.002(2) 0.001(2) -0.010(2)
C3 0.030(3) 0.031(3) 0.049(3) -0.002(2) 0.000(2) -0.002(2)
C4 0.027(3) 0.026(2) 0.052(3) -0.002(2) 0.005(2) -0.0020(19)
C5 0.024(3) 0.029(2) 0.047(3) -0.001(2) 0.0047(19) -0.0025(19)
C6 0.028(3) 0.031(3) 0.054(3) 0.004(2) -0.002(2) 0.003(2)
C7 0.029(3) 0.033(3) 0.050(3) -0.005(2) 0.002(2) -0.001(2)
C8 0.031(3) 0.035(3) 0.048(3) 0.001(2) -0.001(2) -0.009(2)
C9 0.029(3) 0.037(3) 0.059(3) 0.002(2) -0.003(2) 0.003(2)
C10 0.024(3) 0.039(3) 0.055(3) -0.003(2) 0.000(2) 0.003(2)
C11 0.048(3) 0.048(3) 0.042(3) 0.000(2) -0.001(2) -0.003(3)

loop_
_atom_type_symbol
_atom_type_description
_atom_type_scat_dispersion_real
_atom_type_scat_dispersion_imag
_atom_type_scat_source
C C 0.0033 0.0016 'International Tables Vol C Tables 4.2.6.8 and 6.1.1.4'
H H 0.0000 0.0000 'International Tables Vol C Tables 4.2.6.8 and 6.1.1.4'
N N 0.0061 0.0033 'International Tables Vol C Tables 4.2.6.8 and 6.1.1.4'
O O 0.0106 0.0060 'International Tables Vol C Tables 4.2.6.8 and 6.1.1.4'
F F 0.0171 0.0103 'International Tables Vol C Tables 4.2.6.8 and 6.1.1.4'
Cl Cl 0.1484 0.1585 'International Tables Vol C Tables 4.2.6.8 and 6.1.1.4'

loop_
_geom_angle_atom_site_label_1
_geom_angle_atom_site_label_2
_geom_angle_atom_site_label_3
_geom_angle
_geom_angle_site_symmetry_1
_geom_angle_site_symmetry_3
_geom_angle_publ_flag
N1 O1 C1 117.2(4) . . ?
C4 N1 O1 119.2(4) . . ?
O1 C1 C2 111.0(4) . . ?
O1 C1 H1A 109.4 . . ?
C2 C1 H1A 109.4 . . ?
O1 C1 H1B 109.4 . . ?
C2 C1 H1B 109.4 . . ?
H1A C1 H1B 108.0 . . ?
F1 C2 C3 107.0(4) . . ?
F1 C2 C11 106.6(4) . . ?
C3 C2 C11 114.5(4) . . ?
F1 C2 C1 105.3(4) . . ?
C3 C2 C1 109.0(4) . . ?
C11 C2 C1 113.7(4) . . ?
C2 C3 C4 112.2(4) . . ?
C2 C3 H3A 109.2 . . ?
C4 C3 H3A 109.2 . . ?
C2 C3 H3B 109.2 . . ?
C4 C3 H3B 109.2 . . ?
H3A C3 H3B 107.9 . . ?
N1 C4 C5 115.1(4) . . ?
N1 C4 C3 125.4(4) . . ?
C5 C4 C3 119.5(4) . . ?
C10 C5 C6 116.4(4) . . ?
C10 C5 C4 122.0(4) . . ?
C6 C5 C4 121.6(4) . . ?
C7 C6 C5 121.8(5) . . ?
C7 C6 H6 119.1 . . ?
C5 C6 H6 119.1 . . ?
C6 C7 C8 119.5(5) . . ?
C6 C7 H7 120.3 . . ?
C8 C7 H7 120.3 . . ?
C7 C8 C9 120.3(5) . . ?
C7 C8 Cl1 119.1(4) . . ?
C9 C8 Cl1 120.6(4) . . ?
C10 C9 C8 120.0(5) . . ?
C10 C9 H9 120.0 . . ?
C8 C9 H9 120.0 . . ?
C9 C10 C5 122.1(5) . . ?
C9 C10 H10 119.0 . . ?
C5 C10 H10 119.0 . . ?
C2 C11 H11A 109.5 . . ?
C2 C11 H11B 109.5 . . ?
H11A C11 H11B 109.5 . . ?
C2 C11 H11C 109.5 . . ?
H11A C11 H11C 109.5 . . ?
H11B C11 H11C 109.5 . . ?

loop_
_geom_bond_atom_site_label_1
_geom_bond_atom_site_label_2
_geom_bond_distance
_geom_bond_site_symmetry_2
_geom_bond_publ_flag
Cl1 C8 1.735(5) . ?
F1 C2 1.435(5) . ?
O1 N1 1.400(5) . ?
O1 C1 1.435(6) . ?
N1 C4 1.287(6) . ?
C1 C2 1.512(7) . ?
C1 H1A 0.9900 . ?
C1 H1B 0.9900 . ?
C2 C3 1.497(7) . ?
C2 C11 1.501(7) . ?
C3 C4 1.509(7) . ?
C3 H3A 0.9900 . ?
C3 H3B 0.9900 . ?
C4 C5 1.467(6) . ?
C5 C10 1.405(7) . ?
C5 C6 1.413(7) . ?
C6 C7 1.373(7) . ?
C6 H6 0.9500 . ?
C7 C8 1.384(7) . ?
C7 H7 0.9500 . ?
C8 C9 1.385(7) . ?
C9 C10 1.361(7) . ?
C9 H9 0.9500 . ?
C10 H10 0.9500 . ?
C11 H11A 0.9800 . ?
C11 H11B 0.9800 . ?
C11 H11C 0.9800 . ?

loop_
_geom_torsion_atom_site_label_1
_geom_torsion_atom_site_label_2
_geom_torsion_atom_site_label_3
_geom_torsion_atom_site_label_4
_geom_torsion
_geom_torsion_site_symmetry_1
_geom_torsion_site_symmetry_2
_geom_torsion_site_symmetry_3
_geom_torsion_site_symmetry_4
_geom_torsion_publ_flag
C1 O1 N1 C4 18.9(6) . . . . ?
N1 O1 C1 C2 -49.5(6) . . . . ?
O1 C1 C2 F1 -56.8(5) . . . . ?
O1 C1 C2 C3 57.8(5) . . . . ?
O1 C1 C2 C11 -173.1(4) . . . . ?
F1 C2 C3 C4 76.0(5) . . . . ?
C11 C2 C3 C4 -166.1(4) . . . . ?
C1 C2 C3 C4 -37.5(6) . . . . ?
O1 N1 C4 C5 -178.8(4) . . . . ?
O1 N1 C4 C3 2.2(7) . . . . ?
C2 C3 C4 N1 9.0(7) . . . . ?
C2 C3 C4 C5 -170.0(4) . . . . ?
N1 C4 C5 C10 -3.8(7) . . . . ?
C3 C4 C5 C10 175.3(4) . . . . ?
N1 C4 C5 C6 175.2(4) . . . . ?
C3 C4 C5 C6 -5.8(7) . . . . ?
C10 C5 C6 C7 1.3(7) . . . . ?
C4 C5 C6 C7 -177.7(4) . . . . ?
C5 C6 C7 C8 -0.8(7) . . . . ?
C6 C7 C8 C9 -0.9(7) . . . . ?
C6 C7 C8 Cl1 179.1(4) . . . . ?
C7 C8 C9 C10 2.0(7) . . . . ?
Cl1 C8 C9 C10 -178.1(4) . . . . ?
C8 C9 C10 C5 -1.3(8) . . . . ?
C6 C5 C10 C9 -0.3(7) . . . . ?
C4 C5 C10 C9 178.7(5) . . . . ?
